data_1502290
loop_
_publ_author_name
'Shi, Yi-Ming'
'Li, Xing-Yao'
'Li, Xiao-Nian'
'Luo, Xiao'
'Xue, Yong-Bo'
'Liang, Cheng-Qin'
'Zou, Juan'
'Kong, Ling-Mei'
'Li, Yan'
'Pu, Jian-Xin'
'Xiao, Wei-Lie'
'Sun, Han-Dong'

_publ_section_title
;
 Schicagenins A-C: three cagelike nortriterpenoids from leaves and stems
 of Schisandra chinensis.
;
_journal_issue 15
_journal_name_full 'Organic letters'
_journal_page_first 3848
_journal_page_last 3851
_journal_paper_doi 10.1021/ol201366d
_journal_volume 13
_journal_year 2011
_chemical_absolute_configuration ad
_chemical_formula_moiety 'C29 H36 O10, 4(H2 O)'
_chemical_formula_sum 'C29 H44 O14'
_chemical_formula_weight 616.64
_chemical_name_systematic
; 
 ? 
;
_space_group_IT_number 19
_symmetry_cell_setting orthorhombic
_symmetry_space_group_name_Hall 'P 2ac 2ab'
_symmetry_space_group_name_H-M 'P 21 21 21'
_atom_sites_solution_hydrogens geom
_atom_sites_solution_primary direct
_atom_sites_solution_secondary difmap
_audit_creation_method SHELXL-97
_cell_angle_alpha 90.00
_cell_angle_beta 90.00
_cell_angle_gamma 90.00
_cell_formula_units_Z 4
_cell_length_a 11.1986(2)
_cell_length_b 12.0920(2)
_cell_length_c 23.6000(4)
_cell_measurement_reflns_used 9989
_cell_measurement_temperature 296(2)
_cell_measurement_theta_max 67.71
_cell_measurement_theta_min 3.66
_cell_volume 3195.76(9)
_computing_cell_refinement 'Bruker SAINT'
_computing_data_collection 'Bruker APEX2'
_computing_data_reduction 'Bruker SAINT'
_computing_molecular_graphics 'Bruker SHELXTL'
_computing_publication_material 'Bruker SHELXTL'
_computing_structure_refinement 'SHELXL-97 (Sheldrick, 2008)'
_computing_structure_solution 'SHELXS-97 (Sheldrick, 2008)'
_diffrn_ambient_temperature 296(2)
_diffrn_measured_fraction_theta_full 0.946
_diffrn_measured_fraction_theta_max 0.946
_diffrn_measurement_device_type 'Bruker APEX-II CCD'
_diffrn_measurement_method '\f and \w scans'
_diffrn_radiation_monochromator graphite
_diffrn_radiation_source 'fine-focus sealed tube'
_diffrn_radiation_type CuK\a
_diffrn_radiation_wavelength 1.54178
_diffrn_reflns_av_R_equivalents 0.0307
_diffrn_reflns_av_sigmaI/netI 0.0241
_diffrn_reflns_limit_h_max 12
_diffrn_reflns_limit_h_min -10
_diffrn_reflns_limit_k_max 13
_diffrn_reflns_limit_k_min -14
_diffrn_reflns_limit_l_max 28
_diffrn_reflns_limit_l_min -27
_diffrn_reflns_number 22863
_diffrn_reflns_theta_full 68.04
_diffrn_reflns_theta_max 68.04
_diffrn_reflns_theta_min 3.75
_exptl_absorpt_coefficient_mu 0.863
_exptl_absorpt_correction_type none
_exptl_absorpt_process_details none
_exptl_crystal_colour colourless
_exptl_crystal_density_diffrn 1.282
_exptl_crystal_density_method 'not measured'
_exptl_crystal_description prism
_exptl_crystal_F_000 1320
_exptl_crystal_size_max 0.60
_exptl_crystal_size_mid 0.18
_exptl_crystal_size_min 0.18
_refine_diff_density_max 0.538
_refine_diff_density_min -0.232
_refine_diff_density_rms 0.049
_refine_ls_abs_structure_details 'Flack H D (1983), Acta Cryst. A39, 876-881'
_refine_ls_abs_structure_Flack 0.1(2)
_refine_ls_extinction_coef 0.0017(3)
_refine_ls_extinction_expression Fc^*^=kFc[1+0.001xFc^2^\l^3^/sin(2\q)]^-1/4^
_refine_ls_extinction_method SHELXL
_refine_ls_goodness_of_fit_ref 1.061
_refine_ls_hydrogen_treatment constr
_refine_ls_matrix_type full
_refine_ls_number_parameters 396
_refine_ls_number_reflns 5453
_refine_ls_number_restraints 0
_refine_ls_restrained_S_all 1.061
_refine_ls_R_factor_all 0.0538
_refine_ls_R_factor_gt 0.0527
_refine_ls_shift/su_max 0.000
_refine_ls_shift/su_mean 0.000
_refine_ls_structure_factor_coef Fsqd
_refine_ls_weighting_details 'calc w=1/[\s^2^(Fo^2^)+(0.1079P)^2^+0.5257P] where P=(Fo^2^+2Fc^2^)/3'
_refine_ls_weighting_scheme calc
_refine_ls_wR_factor_gt 0.1589
_refine_ls_wR_factor_ref 0.1606
_reflns_number_gt 5277
_reflns_number_total 5453
_reflns_threshold_expression >2sigma(I)
_cod_data_source_file ol201366d_si_002.cif
_cod_data_source_block cu_sym_2_0m
_cod_depositor_comments
;
The following automatic conversions were performed:

'_symmetry_cell_setting' value 'Orthorhombic' changed to
'orthorhombic' according to
/home/saulius/struct/CIF-dictionaries/cif_core.dic dictionary named
'cif_core.dic' version 2.4.1 from 2010-06-29.

Automatic conversion script
Id: cif_fix_values 1715 2011-07-08 13:25:40Z adriana 
;
_cod_database_code 1502290

loop_
_symmetry_equiv_pos_as_xyz
'x, y, z'
'x+1/2, -y+1/2, -z'
'-x, y+1/2, -z+1/2'
'-x+1/2, -y, z+1/2'

loop_
_atom_site_label
_atom_site_type_symbol
_atom_site_fract_x
_atom_site_fract_y
_atom_site_fract_z
_atom_site_U_iso_or_equiv
_atom_site_adp_type
_atom_site_occupancy
_atom_site_symmetry_multiplicity
_atom_site_calc_flag
_atom_site_refinement_flags
O3 O 0.55209(16) 0.76562(16) 0.07373(7) 0.0591(4) Uani 1 1 d .
O2S O 0.1054(3) 0.5621(4) 0.10310(17) 0.1455(16) Uani 1 1 d .
O9 O 1.04891(19) 0.64807(19) 0.23574(8) 0.0745(5) Uani 1 1 d .
O5 O 0.65503(15) 0.60249(15) 0.14231(7) 0.0551(4) Uani 1 1 d .
O4 O 0.70575(15) 0.51795(14) 0.03380(7) 0.0559(4) Uani 1 1 d .
O2 O 0.5389(3) 0.9442(2) 0.08988(15) 0.1158(11) Uani 1 1 d .
C3 C 0.4916(3) 0.8608(3) 0.07566(13) 0.0761(8) Uani 1 1 d .
C10 C 0.4760(2) 0.6718(2) 0.05764(9) 0.0541(6) Uani 1 1 d .
C19 C 0.4514(2) 0.6044(3) 0.11085(11) 0.0655(7) Uani 1 1 d .
H19A H 0.3840 0.5566 0.1027 0.079 Uiso 1 1 calc R
H19B H 0.4258 0.6557 0.1400 0.079 Uiso 1 1 calc R
C9 C 0.5495(2) 0.5323(3) 0.13650(11) 0.0669(7) Uani 1 1 d .
C11 C 0.5095(3) 0.4998(4) 0.19681(13) 0.0916(12) Uani 1 1 d .
H11A H 0.4837 0.5662 0.2163 0.110 Uiso 1 1 calc R
H11B H 0.4406 0.4515 0.1936 0.110 Uiso 1 1 calc R
C12 C 0.6024(3) 0.4422(4) 0.23331(15) 0.0973(13) Uani 1 1 d .
H12A H 0.6147 0.3685 0.2182 0.117 Uiso 1 1 calc R
H12B H 0.5696 0.4339 0.2711 0.117 Uiso 1 1 calc R
C13 C 0.7263(3) 0.4988(3) 0.23877(12) 0.0763(9) Uani 1 1 d .
C17 C 0.7106(3) 0.6215(3) 0.25596(11) 0.0783(9) Uani 1 1 d .
C20 C 0.8001(3) 0.7094(3) 0.23992(12) 0.0739(8) Uani 1 1 d .
H20 H 0.8432 0.6845 0.2061 0.089 Uiso 1 1 calc R
C22 C 0.8875(3) 0.7177(3) 0.28795(14) 0.0783(8) Uani 1 1 d .
H22 H 0.8595 0.7467 0.3219 0.094 Uiso 1 1 calc R
C23 C 1.0002(3) 0.6877(2) 0.28614(12) 0.0690(7) Uani 1 1 d .
C24 C 1.0937(3) 0.6854(3) 0.32790(14) 0.0772(8) Uani 1 1 d .
H24 H 1.0854 0.7085 0.3653 0.093 Uiso 1 1 calc R
C25 C 1.1936(3) 0.6457(3) 0.30541(16) 0.0807(9) Uani 1 1 d .
C27 C 1.3131(4) 0.6261(4) 0.3297(2) 0.1043(13) Uani 1 1 d .
H27A H 1.3144 0.6506 0.3683 0.157 Uiso 1 1 calc R
H27B H 1.3716 0.6665 0.3083 0.157 Uiso 1 1 calc R
H27C H 1.3312 0.5486 0.3282 0.157 Uiso 1 1 calc R
O10 O 1.2284(3) 0.5880(3) 0.20881(14) 0.1195(11) Uani 1 1 d .
C26 C 1.1671(3) 0.6226(3) 0.24607(17) 0.0844(9) Uani 1 1 d .
C21 C 0.7402(5) 0.8210(4) 0.2264(2) 0.1155(16) Uani 1 1 d .
H21A H 0.6831 0.8382 0.2554 0.173 Uiso 1 1 calc R
H21B H 0.7004 0.8163 0.1905 0.173 Uiso 1 1 calc R
H21C H 0.7998 0.8779 0.2250 0.173 Uiso 1 1 calc R
C2 C 0.3628(3) 0.8423(3) 0.05961(13) 0.0837(10) Uani 1 1 d .
H2A H 0.3114 0.8470 0.0926 0.100 Uiso 1 1 calc R
H2B H 0.3368 0.8964 0.0319 0.100 Uiso 1 1 calc R
C1 C 0.3608(2) 0.7284(3) 0.03509(11) 0.0625(6) Uani 1 1 d .
H1 H 0.2885 0.6876 0.0456 0.075 Uiso 1 1 calc R
O1 O 0.37634(18) 0.73443(17) -0.02431(7) 0.0664(5) Uani 1 1 d .
C4 C 0.4350(3) 0.6324(3) -0.04141(11) 0.0726(8) Uani 1 1 d .
C5 C 0.5317(2) 0.6197(2) 0.00454(9) 0.0535(5) Uani 1 1 d .
H5 H 0.5961 0.6699 -0.0067 0.064 Uiso 1 1 calc R
C6 C 0.5891(2) 0.5056(2) 0.00820(11) 0.0575(6) Uani 1 1 d .
H6 H 0.5995 0.4771 -0.0304 0.069 Uiso 1 1 calc R
C14 C 0.7146(3) 0.4576(2) 0.08507(11) 0.0591(6) Uani 1 1 d .
O6 O 0.7902(2) 0.36666(16) 0.07835(10) 0.0756(6) Uani 1 1 d .
H6A H 0.8598 0.3866 0.0818 0.113 Uiso 1 1 calc R
C8 C 0.5855(3) 0.4321(2) 0.10118(13) 0.0687(7) Uani 1 1 d .
H8 H 0.5806 0.3640 0.1236 0.082 Uiso 1 1 calc R
C7 C 0.5270(3) 0.4171(3) 0.04365(14) 0.0746(8) Uani 1 1 d .
H7A H 0.4415 0.4298 0.0456 0.089 Uiso 1 1 calc R
H7B H 0.5416 0.3437 0.0286 0.089 Uiso 1 1 calc R
C29 C 0.3408(4) 0.5395(3) -0.0430(2) 0.1109(16) Uani 1 1 d .
H29A H 0.3139 0.5241 -0.0052 0.166 Uiso 1 1 calc R
H29B H 0.3756 0.4741 -0.0590 0.166 Uiso 1 1 calc R
H29C H 0.2743 0.5626 -0.0658 0.166 Uiso 1 1 calc R
C30 C 0.4891(5) 0.6516(4) -0.09948(13) 0.1137(17) Uani 1 1 d .
H30A H 0.4264 0.6635 -0.1266 0.170 Uiso 1 1 calc R
H30B H 0.5349 0.5880 -0.1104 0.170 Uiso 1 1 calc R
H30C H 0.5400 0.7154 -0.0983 0.170 Uiso 1 1 calc R
C18 C 0.7934(4) 0.4441(4) 0.28884(16) 0.0997(13) Uani 1 1 d .
H18A H 0.7962 0.3655 0.2832 0.150 Uiso 1 1 calc R
H18B H 0.7523 0.4601 0.3236 0.150 Uiso 1 1 calc R
H18C H 0.8732 0.4728 0.2907 0.150 Uiso 1 1 calc R
O8 O 0.6279(2) 0.6470(4) 0.28667(10) 0.1145(11) Uani 1 1 d .
C16 C 0.8023(3) 0.4807(2) 0.18579(11) 0.0628(6) Uani 1 1 d .
H16A H 0.8072 0.4019 0.1787 0.075 Uiso 1 1 calc R
H16B H 0.8826 0.5067 0.1936 0.075 Uiso 1 1 calc R
C15 C 0.7577(2) 0.5379(2) 0.13128(10) 0.0529(5) Uani 1 1 d .
O7 O 0.84825(14) 0.60756(14) 0.11269(7) 0.0532(4) Uani 1 1 d .
H7 H 0.8234 0.6462 0.0867 0.080 Uiso 1 1 calc R
O3S O 0.5840(5) 0.6578(5) 0.40456(17) 0.1565(16) Uani 1 1 d .
O4S O 0.7622(5) 0.2548(4) 0.98306(16) 0.1481(14) Uani 1 1 d .
O1S O 0.0675(7) 0.3468(7) 0.0628(4) 0.242(3) Uani 1 1 d .

loop_
_atom_site_aniso_label
_atom_site_aniso_U_11
_atom_site_aniso_U_22
_atom_site_aniso_U_33
_atom_site_aniso_U_23
_atom_site_aniso_U_13
_atom_site_aniso_U_12
O3 0.0488(10) 0.0761(10) 0.0522(8) -0.0047(8) -0.0083(7) 0.0085(8)
O2S 0.087(2) 0.225(5) 0.125(3) -0.024(3) 0.0064(18) 0.037(3)
O9 0.0618(12) 0.0938(14) 0.0678(11) -0.0154(10) -0.0004(9) 0.0134(10)
O5 0.0425(8) 0.0774(10) 0.0454(7) 0.0138(7) 0.0021(6) 0.0040(7)
O4 0.0529(10) 0.0654(9) 0.0495(8) 0.0098(7) -0.0030(7) 0.0009(7)
O2 0.116(2) 0.0921(17) 0.139(2) -0.0406(17) -0.042(2) 0.0262(16)
C3 0.078(2) 0.0855(19) 0.0649(15) -0.0207(14) -0.0163(14) 0.0227(16)
C10 0.0378(13) 0.0808(15) 0.0436(10) 0.0028(10) -0.0024(8) 0.0015(10)
C19 0.0404(13) 0.105(2) 0.0516(13) 0.0147(13) 0.0034(10) -0.0030(12)
C9 0.0422(14) 0.103(2) 0.0557(13) 0.0317(14) 0.0006(10) -0.0097(12)
C11 0.0601(19) 0.154(3) 0.0606(15) 0.0475(19) 0.0044(13) -0.0174(19)
C12 0.069(2) 0.153(4) 0.0702(18) 0.056(2) -0.0061(15) -0.025(2)
C13 0.0619(18) 0.112(2) 0.0554(14) 0.0358(15) -0.0049(12) -0.0026(16)
C17 0.0577(17) 0.133(3) 0.0437(12) 0.0083(15) 0.0017(11) 0.0216(17)
C20 0.0704(19) 0.092(2) 0.0594(14) -0.0011(13) 0.0080(13) 0.0323(15)
C22 0.077(2) 0.092(2) 0.0661(16) -0.0182(14) 0.0063(14) 0.0152(15)
C23 0.073(2) 0.0705(15) 0.0634(14) -0.0098(12) 0.0009(13) 0.0040(13)
C24 0.084(2) 0.0756(17) 0.0716(17) -0.0105(14) -0.0071(15) -0.0019(15)
C25 0.077(2) 0.0729(17) 0.092(2) -0.0034(15) -0.0177(16) -0.0034(14)
C27 0.088(3) 0.105(3) 0.120(3) 0.001(2) -0.034(2) 0.001(2)
O10 0.0704(18) 0.181(3) 0.107(2) -0.030(2) 0.0021(14) 0.0347(19)
C26 0.0575(19) 0.100(2) 0.096(2) -0.0093(18) -0.0015(16) 0.0134(15)
C21 0.125(4) 0.117(3) 0.105(3) -0.002(2) 0.010(3) 0.063(3)
C2 0.072(2) 0.120(3) 0.0597(15) -0.0168(16) -0.0149(13) 0.0418(19)
C1 0.0420(14) 0.0932(17) 0.0523(12) 0.0053(12) -0.0042(10) 0.0105(12)
O1 0.0656(12) 0.0844(12) 0.0492(9) 0.0000(8) -0.0115(7) 0.0192(9)
C4 0.081(2) 0.0848(18) 0.0515(14) -0.0084(13) -0.0190(13) 0.0251(15)
C5 0.0492(14) 0.0672(13) 0.0442(11) 0.0046(10) -0.0025(9) 0.0037(10)
C6 0.0559(15) 0.0630(13) 0.0537(12) 0.0011(10) -0.0097(10) -0.0014(10)
C14 0.0614(16) 0.0575(12) 0.0586(14) 0.0128(11) -0.0068(11) 0.0034(10)
O6 0.0783(14) 0.0645(10) 0.0839(13) 0.0071(9) -0.0140(11) 0.0136(9)
C8 0.0646(18) 0.0723(16) 0.0694(16) 0.0297(13) -0.0094(13) -0.0135(12)
C7 0.0685(19) 0.0708(16) 0.0844(19) 0.0105(14) -0.0152(15) -0.0155(13)
C29 0.112(3) 0.091(2) 0.130(3) -0.017(2) -0.072(3) 0.001(2)
C30 0.156(4) 0.141(3) 0.0436(14) 0.0045(17) -0.0056(18) 0.075(3)
C18 0.091(3) 0.136(3) 0.072(2) 0.050(2) -0.0214(18) -0.007(2)
O8 0.0681(17) 0.209(3) 0.0664(13) -0.0072(18) 0.0215(11) 0.0177(19)
C16 0.0614(16) 0.0686(14) 0.0586(14) 0.0167(11) -0.0077(11) 0.0021(12)
C15 0.0423(13) 0.0646(12) 0.0516(12) 0.0115(10) 0.0003(9) 0.0020(9)
O7 0.0416(9) 0.0671(10) 0.0511(8) 0.0108(7) 0.0022(6) 0.0016(7)
O3S 0.181(4) 0.178(4) 0.110(2) -0.001(2) -0.001(3) -0.033(3)
O4S 0.166(4) 0.156(3) 0.122(3) -0.035(3) 0.011(2) -0.001(3)
O1S 0.223(7) 0.229(6) 0.274(8) -0.038(6) 0.066(6) -0.001(6)

loop_
_atom_type_symbol
_atom_type_description
_atom_type_scat_dispersion_real
_atom_type_scat_dispersion_imag
_atom_type_scat_source
C C 0.0181 0.0091 'International Tables Vol C Tables 4.2.6.8 and 6.1.1.4'
H H 0.0000 0.0000 'International Tables Vol C Tables 4.2.6.8 and 6.1.1.4'
O O 0.0492 0.0322 'International Tables Vol C Tables 4.2.6.8 and 6.1.1.4'

loop_
_geom_angle_atom_site_label_1
_geom_angle_atom_site_label_2
_geom_angle_atom_site_label_3
_geom_angle
C3 O3 C10 112.3(2)
C26 O9 C23 107.5(3)
C15 O5 C9 108.6(2)
C14 O4 C6 111.53(19)
O2 C3 O3 121.0(3)
O2 C3 C2 128.5(3)
O3 C3 C2 110.4(3)
O3 C10 C19 107.7(2)
O3 C10 C5 107.00(19)
C19 C10 C5 121.8(2)
O3 C10 C1 103.3(2)
C19 C10 C1 111.6(2)
C5 C10 C1 103.79(19)
C10 C19 C9 120.2(2)
C10 C19 H19A 107.3
C9 C19 H19A 107.3
C10 C19 H19B 107.3
C9 C19 H19B 107.3
H19A C19 H19B 106.9
O5 C9 C8 107.4(2)
O5 C9 C19 106.7(2)
C8 C9 C19 115.3(2)
O5 C9 C11 107.2(2)
C8 C9 C11 112.2(3)
C19 C9 C11 107.6(2)
C12 C11 C9 116.2(3)
C12 C11 H11A 108.2
C9 C11 H11A 108.2
C12 C11 H11B 108.2
C9 C11 H11B 108.2
H11A C11 H11B 107.4
C11 C12 C13 117.2(3)
C11 C12 H12A 108.0
C13 C12 H12A 108.0
C11 C12 H12B 108.0
C13 C12 H12B 108.0
H12A C12 H12B 107.2
C16 C13 C17 114.5(2)
C16 C13 C18 107.1(3)
C17 C13 C18 105.3(3)
C16 C13 C12 111.5(3)
C17 C13 C12 110.0(3)
C18 C13 C12 108.0(3)
O8 C17 C20 118.5(4)
O8 C17 C13 119.1(4)
C20 C17 C13 122.2(2)
C22 C20 C17 106.9(3)
C22 C20 C21 112.4(3)
C17 C20 C21 112.3(3)
C22 C20 H20 108.4
C17 C20 H20 108.4
C21 C20 H20 108.4
C23 C22 C20 125.7(3)
C23 C22 H22 117.2
C20 C22 H22 117.2
C22 C23 O9 119.9(3)
C22 C23 C24 133.0(3)
O9 C23 C24 107.0(3)
C25 C24 C23 110.3(3)
C25 C24 H24 124.9
C23 C24 H24 124.9
C24 C25 C26 106.4(3)
C24 C25 C27 131.9(4)
C26 C25 C27 121.8(4)
C25 C27 H27A 109.5
C25 C27 H27B 109.5
H27A C27 H27B 109.5
C25 C27 H27C 109.5
H27A C27 H27C 109.5
H27B C27 H27C 109.5
O10 C26 O9 120.0(4)
O10 C26 C25 131.2(3)
O9 C26 C25 108.8(3)
C20 C21 H21A 109.5
C20 C21 H21B 109.5
H21A C21 H21B 109.5
C20 C21 H21C 109.5
H21A C21 H21C 109.5
H21B C21 H21C 109.5
C1 C2 C3 104.3(2)
C1 C2 H2A 110.9
C3 C2 H2A 110.9
C1 C2 H2B 110.9
C3 C2 H2B 110.9
H2A C2 H2B 108.9
O1 C1 C2 109.5(3)
O1 C1 C10 105.1(2)
C2 C1 C10 105.2(2)
O1 C1 H1 112.2
C2 C1 H1 112.2
C10 C1 H1 112.2
C1 O1 C4 106.7(2)
O1 C4 C30 107.6(3)
O1 C4 C5 101.9(2)
C30 C4 C5 111.8(3)
O1 C4 C29 108.4(3)
C30 C4 C29 111.2(3)
C5 C4 C29 115.2(3)
C6 C5 C10 119.8(2)
C6 C5 C4 115.3(2)
C10 C5 C4 104.4(2)
C6 C5 H5 105.4
C10 C5 H5 105.4
C4 C5 H5 105.4
O4 C6 C5 108.1(2)
O4 C6 C7 104.8(2)
C5 C6 C7 118.3(2)
O4 C6 H6 108.4
C5 C6 H6 108.4
C7 C6 H6 108.4
O6 C14 O4 110.6(2)
O6 C14 C8 116.3(2)
O4 C14 C8 104.5(2)
O6 C14 C15 112.8(2)
O4 C14 C15 107.62(19)
C8 C14 C15 104.4(2)
C14 O6 H6A 109.5
C7 C8 C9 118.0(3)
C7 C8 C14 102.1(2)
C9 C8 C14 103.1(2)
C7 C8 H8 111.0
C9 C8 H8 111.0
C14 C8 H8 111.0
C8 C7 C6 102.1(2)
C8 C7 H7A 111.3
C6 C7 H7A 111.3
C8 C7 H7B 111.3
C6 C7 H7B 111.3
H7A C7 H7B 109.2
C4 C29 H29A 109.5
C4 C29 H29B 109.5
H29A C29 H29B 109.5
C4 C29 H29C 109.5
H29A C29 H29C 109.5
H29B C29 H29C 109.5
C4 C30 H30A 109.5
C4 C30 H30B 109.5
H30A C30 H30B 109.5
C4 C30 H30C 109.5
H30A C30 H30C 109.5
H30B C30 H30C 109.5
C13 C18 H18A 109.5
C13 C18 H18B 109.5
H18A C18 H18B 109.5
C13 C18 H18C 109.5
H18A C18 H18C 109.5
H18B C18 H18C 109.5
C13 C16 C15 116.0(2)
C13 C16 H16A 108.3
C15 C16 H16A 108.3
C13 C16 H16B 108.3
C15 C16 H16B 108.3
H16A C16 H16B 107.4
O7 C15 O5 108.46(19)
O7 C15 C14 112.8(2)
O5 C15 C14 103.0(2)
O7 C15 C16 107.4(2)
O5 C15 C16 110.9(2)
C14 C15 C16 114.2(2)
C15 O7 H7 109.5

loop_
_geom_bond_atom_site_label_1
_geom_bond_atom_site_label_2
_geom_bond_distance
O3 C3 1.336(4)
O3 C10 1.469(3)
O9 C26 1.380(4)
O9 C23 1.394(3)
O5 C15 1.414(3)
O5 C9 1.462(3)
O4 C14 1.416(3)
O4 C6 1.447(3)
O2 C3 1.188(4)
C3 C2 1.508(5)
C10 C19 1.522(3)
C10 C5 1.535(3)
C10 C1 1.554(3)
C19 C9 1.527(4)
C19 H19A 0.9700
C19 H19B 0.9700
C9 C8 1.526(5)
C9 C11 1.543(3)
C11 C12 1.520(5)
C11 H11A 0.9700
C11 H11B 0.9700
C12 C13 1.552(5)
C12 H12A 0.9700
C12 H12B 0.9700
C13 C16 1.528(4)
C13 C17 1.548(6)
C13 C18 1.548(4)
C17 O8 1.215(4)
C17 C20 1.509(5)
C20 C22 1.501(5)
C20 C21 1.540(5)
C20 H20 0.9800
C22 C23 1.313(5)
C22 H22 0.9300
C23 C24 1.439(5)
C24 C25 1.328(5)
C24 H24 0.9300
C25 C26 1.458(5)
C25 C27 1.475(5)
C27 H27A 0.9600
C27 H27B 0.9600
C27 H27C 0.9600
O10 C26 1.192(5)
C21 H21A 0.9600
C21 H21B 0.9600
C21 H21C 0.9600
C2 C1 1.494(5)
C2 H2A 0.9700
C2 H2B 0.9700
C1 O1 1.414(3)
C1 H1 0.9800
O1 C4 1.454(3)
C4 C30 1.516(5)
C4 C5 1.540(3)
C4 C29 1.541(6)
C5 C6 1.524(4)
C5 H5 0.9800
C6 C7 1.526(4)
C6 H6 0.9800
C14 O6 1.397(3)
C14 C8 1.527(4)
C14 C15 1.538(4)
O6 H6A 0.8200
C8 C7 1.519(4)
C8 H8 0.9800
C7 H7A 0.9700
C7 H7B 0.9700
C29 H29A 0.9600
C29 H29B 0.9600
C29 H29C 0.9600
C30 H30A 0.9600
C30 H30B 0.9600
C30 H30C 0.9600
C18 H18A 0.9600
C18 H18B 0.9600
C18 H18C 0.9600
C16 C15 1.543(3)
C16 H16A 0.9700
C16 H16B 0.9700
C15 O7 1.390(3)
O7 H7 0.8200

loop_
_geom_hbond_atom_site_label_D
_geom_hbond_atom_site_label_H
_geom_hbond_atom_site_label_A
_geom_hbond_distance_DH
_geom_hbond_distance_HA
_geom_hbond_distance_DA
_geom_hbond_angle_DHA
_geom_hbond_site_symmetry_A
O6 H6A O1S 0.82 2.42 3.136(8) 146.9 1_655
O7 H7 O1 0.82 2.15 2.846(2) 143.4 2_565

loop_
_geom_torsion_atom_site_label_1
_geom_torsion_atom_site_label_2
_geom_torsion_atom_site_label_3
_geom_torsion_atom_site_label_4
_geom_torsion
C10 O3 C3 O2 177.4(3)
C10 O3 C3 C2 -0.9(3)
C3 O3 C10 C19 -104.8(3)
C3 O3 C10 C5 122.6(2)
C3 O3 C10 C1 13.4(3)
O3 C10 C19 C9 -73.7(3)
C5 C10 C19 C9 50.4(4)
C1 C10 C19 C9 173.6(3)
C15 O5 C9 C8 -19.9(2)
C15 O5 C9 C19 -144.1(2)
C15 O5 C9 C11 100.8(3)
C10 C19 C9 O5 50.8(4)
C10 C19 C9 C8 -68.3(3)
C10 C19 C9 C11 165.6(3)
O5 C9 C11 C12 -56.6(5)
C8 C9 C11 C12 61.1(4)
C19 C9 C11 C12 -171.0(4)
C9 C11 C12 C13 51.5(6)
C11 C12 C13 C16 -77.1(5)
C11 C12 C13 C17 51.1(4)
C11 C12 C13 C18 165.6(4)
C16 C13 C17 O8 159.9(3)
C18 C13 C17 O8 -82.8(4)
C12 C13 C17 O8 33.3(3)
C16 C13 C17 C20 -25.3(4)
C18 C13 C17 C20 92.0(3)
C12 C13 C17 C20 -151.8(3)
O8 C17 C20 C22 82.5(3)
C13 C17 C20 C22 -92.3(3)
O8 C17 C20 C21 -41.2(4)
C13 C17 C20 C21 143.9(3)
C17 C20 C22 C23 111.2(4)
C21 C20 C22 C23 -125.1(4)
C20 C22 C23 O9 2.8(5)
C20 C22 C23 C24 -177.0(3)
C26 O9 C23 C22 -179.8(3)
C26 O9 C23 C24 0.0(3)
C22 C23 C24 C25 178.9(4)
O9 C23 C24 C25 -0.8(4)
C23 C24 C25 C26 1.3(4)
C23 C24 C25 C27 -179.7(4)
C23 O9 C26 O10 -179.2(4)
C23 O9 C26 C25 0.7(4)
C24 C25 C26 O10 178.7(5)
C27 C25 C26 O10 -0.4(7)
C24 C25 C26 O9 -1.3(4)
C27 C25 C26 O9 179.6(4)
O2 C3 C2 C1 169.3(4)
O3 C3 C2 C1 -12.6(4)
C3 C2 C1 O1 -92.6(3)
C3 C2 C1 C10 19.9(3)
O3 C10 C1 O1 95.2(2)
C19 C10 C1 O1 -149.3(3)
C5 C10 C1 O1 -16.3(3)
O3 C10 C1 C2 -20.4(3)
C19 C10 C1 C2 95.1(3)
C5 C10 C1 C2 -131.9(3)
C2 C1 O1 C4 150.6(2)
C10 C1 O1 C4 38.1(3)
C1 O1 C4 C30 -161.5(3)
C1 O1 C4 C5 -43.8(3)
C1 O1 C4 C29 78.1(3)
O3 C10 C5 C6 110.8(2)
C19 C10 C5 C6 -13.6(4)
C1 C10 C5 C6 -140.4(2)
O3 C10 C5 C4 -118.3(2)
C19 C10 C5 C4 117.3(3)
C1 C10 C5 C4 -9.5(3)
O1 C4 C5 C6 164.8(2)
C30 C4 C5 C6 -80.6(3)
C29 C4 C5 C6 47.7(4)
O1 C4 C5 C10 31.3(3)
C30 C4 C5 C10 146.0(3)
C29 C4 C5 C10 -85.8(3)
C14 O4 C6 C5 119.1(2)
C14 O4 C6 C7 -7.9(3)
C10 C5 C6 O4 -78.1(3)
C4 C5 C6 O4 156.1(2)
C10 C5 C6 C7 40.7(3)
C4 C5 C6 C7 -85.2(3)
C6 O4 C14 O6 109.4(2)
C6 O4 C14 C8 -16.4(3)
C6 O4 C14 C15 -127.0(2)
O5 C9 C8 C7 -115.5(3)
C19 C9 C8 C7 3.2(3)
C11 C9 C8 C7 127.0(3)
O5 C9 C8 C14 -3.9(2)
C19 C9 C8 C14 114.8(2)
C11 C9 C8 C14 -121.5(2)
O6 C14 C8 C7 -88.2(3)
O4 C14 C8 C7 33.9(3)
C15 C14 C8 C7 146.8(2)
O6 C14 C8 C9 148.9(2)
O4 C14 C8 C9 -88.9(2)
C15 C14 C8 C9 24.0(2)
C9 C8 C7 C6 74.2(3)
C14 C8 C7 C6 -37.9(3)
O4 C6 C7 C8 28.8(3)
C5 C6 C7 C8 -91.7(3)
C17 C13 C16 C15 -58.4(3)
C18 C13 C16 C15 -174.7(3)
C12 C13 C16 C15 67.4(4)
C9 O5 C15 O7 154.54(18)
C9 O5 C15 C14 34.8(2)
C9 O5 C15 C16 -87.8(2)
O6 C14 C15 O7 79.8(2)
O4 C14 C15 O7 -42.5(3)
C8 C14 C15 O7 -153.12(19)
O6 C14 C15 O5 -163.5(2)
O4 C14 C15 O5 74.2(2)
C8 C14 C15 O5 -36.4(2)
O6 C14 C15 C16 -43.2(3)
O4 C14 C15 C16 -165.4(2)
C8 C14 C15 C16 83.9(3)
C13 C16 C15 O7 121.4(3)
C13 C16 C15 O5 3.1(3)
C13 C16 C15 C14 -112.7(3)
